data_2216928
loop_
_publ_author_name
'Shaomin Shi'
'Xuegang Song'
'Zongqiu Hu'
'Xieqing Yu'

_publ_section_title
Bis{\m-4,4',6,6'-tetrabromo-2,2'-[<i>o</i>-phenylenebis(nitrilomethylidyne)]diphenolato}bis[(dimethylformamide)cadmium(II)]
_journal_coeditor_code BR2060
_journal_issue 1
_journal_name_full 'Acta Crystallographica Section E'
_journal_page_first m36
_journal_page_last m36
_journal_paper_doi 10.1107/S1600536807059612
_journal_volume 64
_journal_year 2008
_chemical_formula_iupac '[Cd2 (C20 H10 Br4 N2 O2)2 (C3 H7 N O)2]'
_chemical_formula_moiety 'C46 H34 Br8 Cd2 N6 O6'
_chemical_formula_sum 'C46 H34 Br8 Cd2 N6 O6'
_chemical_formula_weight 1630.87
_chemical_name_systematic
;Bis{\m-4,4',6,6'-tetrabromo-2,2'-[o-
phenylenebis(nitrilomethylidyne)]diphenolato}bis[(dimethylformamide)cadmium(II)]
;
_space_group_IT_number 2
_symmetry_cell_setting triclinic
_symmetry_space_group_name_Hall '-P 1'
_symmetry_space_group_name_H-M 'P -1'
_atom_sites_solution_hydrogens geom
_atom_sites_solution_primary direct
_atom_sites_solution_secondary difmap
_audit_creation_method SHELXL97
_cell_angle_alpha 95.9420(10)
_cell_angle_beta 108.8220(10)
_cell_angle_gamma 90.3130(10)
_cell_formula_units_Z 1
_cell_length_a 9.6831(8)
_cell_length_b 12.0433(10)
_cell_length_c 12.4877(10)
_cell_measurement_reflns_used 3027
_cell_measurement_temperature 296(2)
_cell_measurement_theta_max 26.38
_cell_measurement_theta_min 2.33
_cell_volume 1369.82(19)
_computing_cell_refinement 'SAINT (Bruker, 2001)'
_computing_data_collection 'SMART (Bruker, 2001)'
_computing_data_reduction 'SAINT (Bruker, 2001)'
_computing_molecular_graphics 'PLATON (Spek, 2003)'
_computing_publication_material 'SHELXTL (Bruker, 2001)'
_computing_structure_refinement 'SHELXL97 (Sheldrick, 1997)'
_computing_structure_solution 'SHELXS97 (Sheldrick, 1990)'
_diffrn_ambient_temperature 296(2)
_diffrn_measured_fraction_theta_full 0.976
_diffrn_measured_fraction_theta_max 0.976
_diffrn_measurement_device_type 'Bruker SMART CCD area-detector'
_diffrn_measurement_method '\f and \w'
_diffrn_radiation_monochromator graphite
_diffrn_radiation_source 'fine-focus sealed tube'
_diffrn_radiation_type MoK\a
_diffrn_radiation_wavelength 0.71073
_diffrn_reflns_av_R_equivalents 0.0623
_diffrn_reflns_av_sigmaI/netI 0.0840
_diffrn_reflns_limit_h_max 11
_diffrn_reflns_limit_h_min -11
_diffrn_reflns_limit_k_max 14
_diffrn_reflns_limit_k_min -14
_diffrn_reflns_limit_l_max 14
_diffrn_reflns_limit_l_min -14
_diffrn_reflns_number 11120
_diffrn_reflns_theta_full 25.00
_diffrn_reflns_theta_max 25.00
_diffrn_reflns_theta_min 2.22
_exptl_absorpt_coefficient_mu 6.659
_exptl_absorpt_correction_T_max 0.3493
_exptl_absorpt_correction_T_min 0.3493
_exptl_absorpt_correction_type none
_exptl_crystal_colour yellow
_exptl_crystal_density_diffrn 1.977
_exptl_crystal_density_method 'not measured'
_exptl_crystal_description block
_exptl_crystal_F_000 776
_exptl_crystal_size_max 0.20
_exptl_crystal_size_mid 0.20
_exptl_crystal_size_min 0.20
_refine_diff_density_max 1.629
_refine_diff_density_min -2.227
_refine_ls_extinction_method none
_refine_ls_goodness_of_fit_ref 1.036
_refine_ls_hydrogen_treatment constr
_refine_ls_matrix_type full
_refine_ls_number_parameters 309
_refine_ls_number_reflns 4716
_refine_ls_number_restraints 0
_refine_ls_restrained_S_all 1.036
_refine_ls_R_factor_all 0.1151
_refine_ls_R_factor_gt 0.0593
_refine_ls_shift/su_max 0.000
_refine_ls_shift/su_mean 0.000
_refine_ls_structure_factor_coef Fsqd
_refine_ls_weighting_details 'calc w = 1/[\s^2^(Fo^2^)+(0.1219P)^2^] where P=(Fo^2^+2Fc^2^)/3'
_refine_ls_weighting_scheme calc
_refine_ls_wR_factor_gt 0.1666
_refine_ls_wR_factor_ref 0.2095
_reflns_number_gt 2815
_reflns_number_total 4716
_reflns_threshold_expression I>2\s(I)
_cod_data_source_file br2060.cif
_cod_data_source_block I
_cod_database_code 2216928
_cod_database_fobs_code 2216928

loop_
_symmetry_equiv_pos_as_xyz
'x, y, z'
'-x, -y, -z'

loop_
_atom_site_type_symbol
_atom_site_label
_atom_site_fract_x
_atom_site_fract_y
_atom_site_fract_z
_atom_site_U_iso_or_equiv
_atom_site_adp_type
_atom_site_calc_flag
_atom_site_refinement_flags
_atom_site_occupancy
Cd Cd1 0.11948(8) 0.12544(6) 0.51678(6) 0.0395(3) Uani d . 1
Br Br1 0.4487(2) -0.23438(14) 1.02145(13) 0.0916(6) Uani d . 1
Br Br2 0.23171(17) -0.28244(10) 0.53098(11) 0.0675(4) Uani d . 1
Br Br3 0.44885(19) 0.53322(12) 0.20894(13) 0.0840(5) Uani d . 1
Br Br4 0.07472(16) 0.13462(11) 0.09195(10) 0.0688(5) Uani d . 1
C C1 0.1356(12) 0.3654(9) 0.6670(8) 0.043(3) Uani d . 1
C C2 0.1149(13) 0.4809(10) 0.6945(10) 0.055(3) Uani d . 1
H H2 0.1184 0.5315 0.6438 0.066 Uiso calc R 1
C C3 0.0895(15) 0.5198(11) 0.7953(11) 0.067(4) Uani d . 1
H H3 0.0813 0.5958 0.8132 0.080 Uiso calc R 1
C C4 0.0764(17) 0.4440(12) 0.8695(11) 0.078(4) Uani d . 1
H H4 0.0541 0.4685 0.9349 0.093 Uiso calc R 1
C C5 0.0982(14) 0.3268(11) 0.8430(10) 0.060(3) Uani d . 1
H H5 0.0948 0.2766 0.8939 0.072 Uiso calc R 1
C C6 0.1244(11) 0.2880(8) 0.7418(8) 0.038(2) Uani d . 1
C C7 0.1996(12) 0.1034(10) 0.7944(8) 0.048(3) Uani d . 1
H H7 0.2190 0.1357 0.8690 0.057 Uiso calc R 1
C C8 0.2330(12) -0.0143(9) 0.7800(8) 0.046(3) Uani d . 1
C C9 0.1989(11) -0.0823(9) 0.6713(9) 0.043(3) Uani d . 1
C C10 0.2592(12) -0.1937(9) 0.6746(10) 0.047(3) Uani d . 1
C C11 0.3300(13) -0.2379(10) 0.7774(10) 0.056(3) Uani d . 1
H H11 0.3616 -0.3106 0.7773 0.068 Uiso calc R 1
C C12 0.3519(14) -0.1694(11) 0.8801(11) 0.061(3) Uani d . 1
C C13 0.3081(12) -0.0600(10) 0.8842(10) 0.053(3) Uani d . 1
H H13 0.3272 -0.0165 0.9538 0.063 Uiso calc R 1
C C14 0.2264(12) 0.3819(9) 0.5122(9) 0.047(3) Uani d . 1
H H14 0.2668 0.4505 0.5515 0.057 Uiso calc R 1
C C15 0.2428(12) 0.3542(8) 0.3983(9) 0.043(3) Uani d . 1
C C16 0.1701(11) 0.2569(8) 0.3189(8) 0.040(2) Uani d . 1
C C17 0.1859(14) 0.2533(10) 0.2058(9) 0.052(3) Uani d . 1
C C18 0.2647(13) 0.3316(10) 0.1731(9) 0.054(3) Uani d . 1
H H18 0.2704 0.3248 0.0998 0.065 Uiso calc R 1
C C19 0.3385(13) 0.4247(9) 0.2558(10) 0.051(3) Uani d . 1
C C20 0.3231(13) 0.4366(9) 0.3635(10) 0.055(3) Uani d . 1
H H20 0.3657 0.4991 0.4141 0.066 Uiso calc R 1
C C21 0.4950(16) 0.1462(13) 0.6135(13) 0.076(4) Uani d . 1
H H21 0.5067 0.2211 0.6046 0.091 Uiso calc R 1
C C22 0.7544(17) 0.1575(18) 0.7356(15) 0.132(8) Uani d . 1
H H22A 0.7803 0.1603 0.8169 0.198 Uiso calc R 1
H H22B 0.7512 0.2321 0.7146 0.198 Uiso calc R 1
H H22C 0.8259 0.1173 0.7107 0.198 Uiso calc R 1
C C23 0.591(2) -0.0177(14) 0.7041(16) 0.111(6) Uani d . 1
H H23A 0.6012 -0.0188 0.7830 0.167 Uiso calc R 1
H H23B 0.6651 -0.0617 0.6865 0.167 Uiso calc R 1
H H23C 0.4965 -0.0480 0.6577 0.167 Uiso calc R 1
N N1 0.1447(10) 0.1698(8) 0.7134(7) 0.047(2) Uani d . 1
N N2 0.1608(10) 0.3198(7) 0.5632(7) 0.045(2) Uani d . 1
N N3 0.6088(12) 0.0998(10) 0.6810(9) 0.069(3) Uani d . 1
O O1 0.1178(8) -0.0490(5) 0.5721(6) 0.0445(18) Uani d . 1
O O2 0.0985(8) 0.1756(6) 0.3426(6) 0.0477(19) Uani d . 1
O O3 0.3735(9) 0.0995(9) 0.5606(9) 0.087(3) Uani d . 1

loop_
_atom_site_aniso_label
_atom_site_aniso_U_11
_atom_site_aniso_U_22
_atom_site_aniso_U_33
_atom_site_aniso_U_12
_atom_site_aniso_U_13
_atom_site_aniso_U_23
Cd1 0.0502(5) 0.0319(4) 0.0337(5) -0.0075(3) 0.0083(4) 0.0092(3)
Br1 0.1109(13) 0.0818(11) 0.0657(10) 0.0087(9) -0.0052(9) 0.0452(9)
Br2 0.0899(10) 0.0448(7) 0.0618(8) 0.0056(7) 0.0157(7) 0.0085(6)
Br3 0.1124(12) 0.0685(9) 0.0833(10) -0.0282(9) 0.0447(10) 0.0229(8)
Br4 0.0918(11) 0.0691(9) 0.0404(7) -0.0234(7) 0.0162(7) 0.0018(6)
C1 0.055(7) 0.040(6) 0.031(5) 0.007(5) 0.009(5) 0.003(5)
C2 0.064(8) 0.045(7) 0.057(8) 0.004(6) 0.021(6) 0.007(6)
C3 0.086(10) 0.058(8) 0.062(8) 0.010(7) 0.032(8) 0.005(7)
C4 0.101(11) 0.087(11) 0.054(8) 0.028(9) 0.039(8) 0.000(8)
C5 0.068(8) 0.057(8) 0.054(8) 0.006(6) 0.018(7) 0.009(6)
C6 0.040(6) 0.039(6) 0.034(6) 0.008(5) 0.007(5) 0.008(5)
C7 0.053(7) 0.063(8) 0.025(5) 0.015(6) 0.007(5) 0.016(5)
C8 0.060(7) 0.041(6) 0.030(6) -0.017(5) 0.002(5) 0.007(5)
C9 0.033(6) 0.050(7) 0.044(6) -0.007(5) 0.003(5) 0.017(5)
C10 0.048(7) 0.036(6) 0.055(7) -0.007(5) 0.014(6) 0.008(5)
C11 0.062(8) 0.040(6) 0.066(8) -0.002(6) 0.013(7) 0.029(6)
C12 0.060(8) 0.062(8) 0.054(8) 0.000(6) -0.002(6) 0.044(7)
C13 0.052(7) 0.051(7) 0.049(7) -0.008(6) 0.002(6) 0.023(6)
C14 0.059(7) 0.029(5) 0.049(7) 0.004(5) 0.009(6) 0.010(5)
C15 0.049(6) 0.034(6) 0.045(6) -0.001(5) 0.010(5) 0.017(5)
C16 0.048(6) 0.035(6) 0.032(5) 0.002(5) 0.004(5) 0.011(5)
C17 0.071(8) 0.053(7) 0.037(6) 0.009(6) 0.017(6) 0.023(5)
C18 0.062(8) 0.062(8) 0.037(6) -0.011(6) 0.012(6) 0.012(6)
C19 0.052(7) 0.048(7) 0.059(8) 0.005(5) 0.020(6) 0.025(6)
C20 0.073(8) 0.031(6) 0.056(7) -0.012(6) 0.012(7) 0.012(5)
C21 0.066(10) 0.071(10) 0.090(11) 0.003(8) 0.020(9) 0.022(8)
C22 0.060(11) 0.20(2) 0.109(15) -0.039(13) -0.017(10) 0.049(15)
C23 0.108(14) 0.094(13) 0.135(16) 0.037(11) 0.034(12) 0.045(12)
N1 0.056(6) 0.054(6) 0.031(5) -0.006(5) 0.013(4) 0.002(4)
N2 0.063(6) 0.031(5) 0.035(5) -0.015(4) 0.007(4) 0.006(4)
N3 0.051(7) 0.083(8) 0.072(8) -0.002(6) 0.016(6) 0.015(7)
O1 0.052(5) 0.032(4) 0.038(4) 0.000(3) -0.006(3) 0.020(3)
O2 0.066(5) 0.046(4) 0.031(4) -0.015(4) 0.016(4) 0.006(3)
O3 0.040(5) 0.098(8) 0.121(9) -0.001(5) 0.021(6) 0.013(6)

loop_
_atom_type_symbol
_atom_type_description
_atom_type_scat_dispersion_real
_atom_type_scat_dispersion_imag
_atom_type_scat_source
C C 0.0033 0.0016 'International Tables Vol C Tables 4.2.6.8 and 6.1.1.4'
H H 0.0000 0.0000 'International Tables Vol C Tables 4.2.6.8 and 6.1.1.4'
N N 0.0061 0.0033 'International Tables Vol C Tables 4.2.6.8 and 6.1.1.4'
O O 0.0106 0.0060 'International Tables Vol C Tables 4.2.6.8 and 6.1.1.4'
Br Br -0.2901 2.4595 'International Tables Vol C Tables 4.2.6.8 and 6.1.1.4'
Cd Cd -0.8075 1.2024 'International Tables Vol C Tables 4.2.6.8 and 6.1.1.4'

loop_
_geom_angle_atom_site_label_1
_geom_angle_atom_site_label_2
_geom_angle_atom_site_label_3
_geom_angle_site_symmetry_1
_geom_angle_site_symmetry_3
_geom_angle
_geom_angle_publ_flag
O2 Cd1 O1 . . 129.1(3) y
O2 Cd1 O1 . 2_556 84.5(2) y
O1 Cd1 O1 . 2_556 73.6(3) y
O2 Cd1 N2 . . 80.5(3) y
O1 Cd1 N2 . . 150.0(3) y
O1 Cd1 N2 2_556 . 120.4(3) ?
O2 Cd1 O3 . . 92.4(3) ?
O1 Cd1 O3 . . 83.4(3) ?
O1 Cd1 O3 2_556 . 147.1(3) ?
N2 Cd1 O3 . . 91.1(3) ?
O2 Cd1 N1 . . 151.8(3) ?
O1 Cd1 N1 . . 79.2(3) ?
O1 Cd1 N1 2_556 . 106.3(3) ?
N2 Cd1 N1 . . 71.6(3) y
O3 Cd1 N1 . . 91.7(3) ?
C6 C1 C2 . . 119.1(10) ?
C6 C1 N2 . . 116.5(9) ?
C2 C1 N2 . . 124.3(9) ?
C3 C2 C1 . . 121.7(11) ?
C3 C2 H2 . . 119.2 ?
C1 C2 H2 . . 119.2 ?
C2 C3 C4 . . 119.8(12) ?
C2 C3 H3 . . 120.1 ?
C4 C3 H3 . . 120.1 ?
C3 C4 C5 . . 119.0(11) ?
C3 C4 H4 . . 120.5 ?
C5 C4 H4 . . 120.5 ?
C6 C5 C4 . . 121.1(11) ?
C6 C5 H5 . . 119.5 ?
C4 C5 H5 . . 119.5 ?
C5 C6 C1 . . 119.2(10) ?
C5 C6 N1 . . 121.6(9) ?
C1 C6 N1 . . 119.1(9) ?
N1 C7 C8 . . 127.6(10) ?
N1 C7 H7 . . 116.2 ?
C8 C7 H7 . . 116.2 ?
C13 C8 C9 . . 120.7(10) ?
C13 C8 C7 . . 114.5(10) ?
C9 C8 C7 . . 124.7(9) ?
O1 C9 C8 . . 124.0(10) ?
O1 C9 C10 . . 120.1(10) ?
C8 C9 C10 . . 115.8(9) ?
C11 C10 C9 . . 122.3(11) ?
C11 C10 Br2 . . 120.2(9) ?
C9 C10 Br2 . . 117.5(8) ?
C12 C11 C10 . . 118.4(11) ?
C12 C11 H11 . . 120.8 ?
C10 C11 H11 . . 120.8 ?
C13 C12 C11 . . 122.8(10) ?
C13 C12 Br1 . . 120.0(10) ?
C11 C12 Br1 . . 117.2(9) ?
C12 C13 C8 . . 119.4(11) ?
C12 C13 H13 . . 120.3 ?
C8 C13 H13 . . 120.3 ?
N2 C14 C15 . . 126.8(9) ?
N2 C14 H14 . . 116.6 ?
C15 C14 H14 . . 116.6 ?
C20 C15 C16 . . 120.5(10) ?
C20 C15 C14 . . 115.5(9) ?
C16 C15 C14 . . 123.7(9) ?
O2 C16 C17 . . 119.8(9) ?
O2 C16 C15 . . 125.5(9) ?
C17 C16 C15 . . 114.6(9) ?
C18 C17 C16 . . 124.8(11) ?
C18 C17 Br4 . . 118.6(8) ?
C16 C17 Br4 . . 116.4(8) ?
C17 C18 C19 . . 118.5(10) ?
C17 C18 H18 . . 120.7 ?
C19 C18 H18 . . 120.7 ?
C20 C19 C18 . . 120.0(9) ?
C20 C19 Br3 . . 121.9(9) ?
C18 C19 Br3 . . 118.1(8) ?
C19 C20 C15 . . 121.5(10) ?
C19 C20 H20 . . 119.3 ?
C15 C20 H20 . . 119.3 ?
O3 C21 N3 . . 126.3(14) ?
O3 C21 H21 . . 116.8 ?
N3 C21 H21 . . 116.8 ?
N3 C22 H22A . . 109.5 ?
N3 C22 H22B . . 109.5 ?
H22A C22 H22B . . 109.5 ?
N3 C22 H22C . . 109.5 ?
H22A C22 H22C . . 109.5 ?
H22B C22 H22C . . 109.5 ?
N3 C23 H23A . . 109.5 ?
N3 C23 H23B . . 109.5 ?
H23A C23 H23B . . 109.5 ?
N3 C23 H23C . . 109.5 ?
H23A C23 H23C . . 109.5 ?
H23B C23 H23C . . 109.5 ?
C7 N1 C6 . . 121.1(9) ?
C7 N1 Cd1 . . 125.2(7) ?
C6 N1 Cd1 . . 112.4(6) ?
C14 N2 C1 . . 119.9(9) ?
C14 N2 Cd1 . . 123.4(7) ?
C1 N2 Cd1 . . 115.6(6) ?
C21 N3 C22 . . 123.9(13) ?
C21 N3 C23 . . 118.5(12) ?
C22 N3 C23 . . 117.6(14) ?
C9 O1 Cd1 . . 126.7(6) ?
C9 O1 Cd1 . 2_556 119.4(5) ?
Cd1 O1 Cd1 . 2_556 106.4(3) ?
C16 O2 Cd1 . . 127.4(6) ?
C21 O3 Cd1 . . 142.1(10) ?

loop_
_geom_bond_atom_site_label_1
_geom_bond_atom_site_label_2
_geom_bond_site_symmetry_2
_geom_bond_distance
_geom_bond_publ_flag
Cd1 O2 . 2.265(6) y
Cd1 O1 . 2.279(6) y
Cd1 O1 2_556 2.341(7) y
Cd1 N2 . 2.352(8) y
Cd1 O3 . 2.371(9) y
Cd1 N1 . 2.391(8) y
Br1 C12 . 1.958(11) ?
Br2 C10 . 1.929(11) ?
Br3 C19 . 1.933(10) ?
Br4 C17 . 1.949(12) ?
C1 C6 . 1.414(13) ?
C1 C2 . 1.429(15) ?
C1 N2 . 1.449(13) ?
C2 C3 . 1.394(16) ?
C2 H2 . 0.9300 ?
C3 C4 . 1.399(18) ?
C3 H3 . 0.9300 ?
C4 C5 . 1.448(18) ?
C4 H4 . 0.9300 ?
C5 C6 . 1.401(15) ?
C5 H5 . 0.9300 ?
C6 N1 . 1.460(13) ?
C7 N1 . 1.331(13) ?
C7 C8 . 1.463(15) ?
C7 H7 . 0.9300 ?
C8 C13 . 1.438(14) ?
C8 C9 . 1.448(15) ?
C9 O1 . 1.339(12) ?
C9 C10 . 1.466(15) ?
C10 C11 . 1.406(15) ?
C11 C12 . 1.405(17) ?
C11 H11 . 0.9300 ?
C12 C13 . 1.387(17) ?
C13 H13 . 0.9300 ?
C14 N2 . 1.313(12) ?
C14 C15 . 1.486(15) ?
C14 H14 . 0.9300 ?
C15 C20 . 1.441(13) ?
C15 C16 . 1.468(14) ?
C16 O2 . 1.307(11) ?
C16 C17 . 1.465(14) ?
C17 C18 . 1.383(15) ?
C18 C19 . 1.453(16) ?
C18 H18 . 0.9300 ?
C19 C20 . 1.394(15) ?
C20 H20 . 0.9300 ?
C21 O3 . 1.245(16) ?
C21 N3 . 1.320(16) ?
C21 H21 . 0.9300 ?
C22 N3 . 1.486(18) ?
C22 H22A . 0.9600 ?
C22 H22B . 0.9600 ?
C22 H22C . 0.9600 ?
C23 N3 . 1.492(19) ?
C23 H23A . 0.9600 ?
C23 H23B . 0.9600 ?
C23 H23C . 0.9600 ?
O1 Cd1 2_556 2.341(7) y

loop_
_geom_torsion_atom_site_label_1
_geom_torsion_atom_site_label_2
_geom_torsion_atom_site_label_3
_geom_torsion_atom_site_label_4
_geom_torsion_site_symmetry_1
_geom_torsion_site_symmetry_4
_geom_torsion
C6 C1 C2 C3 . . 2.5(18)
N2 C1 C2 C3 . . 179.3(11)
C1 C2 C3 C4 . . -3(2)
C2 C3 C4 C5 . . 4(2)
C3 C4 C5 C6 . . -3(2)
C4 C5 C6 C1 . . 2.6(18)
C4 C5 C6 N1 . . -179.2(11)
C2 C1 C6 C5 . . -2.2(16)
N2 C1 C6 C5 . . -179.2(10)
C2 C1 C6 N1 . . 179.6(10)
N2 C1 C6 N1 . . 2.6(14)
N1 C7 C8 C13 . . 172.7(10)
N1 C7 C8 C9 . . -5.8(18)
C13 C8 C9 O1 . . 173.6(9)
C7 C8 C9 O1 . . -7.9(16)
C13 C8 C9 C10 . . -6.4(14)
C7 C8 C9 C10 . . 172.0(10)
O1 C9 C10 C11 . . -172.2(9)
C8 C9 C10 C11 . . 7.8(15)
O1 C9 C10 Br2 . . 5.4(12)
C8 C9 C10 Br2 . . -174.6(7)
C9 C10 C11 C12 . . -4.4(16)
Br2 C10 C11 C12 . . 178.1(9)
C10 C11 C12 C13 . . -0.7(18)
C10 C11 C12 Br1 . . 179.3(8)
C11 C12 C13 C8 . . 2.0(18)
Br1 C12 C13 C8 . . -178.0(8)
C9 C8 C13 C12 . . 1.9(16)
C7 C8 C13 C12 . . -176.7(10)
N2 C14 C15 C20 . . -178.6(11)
N2 C14 C15 C16 . . 8.2(18)
C20 C15 C16 O2 . . 177.7(11)
C14 C15 C16 O2 . . -9.3(17)
C20 C15 C16 C17 . . -0.6(15)
C14 C15 C16 C17 . . 172.4(10)
O2 C16 C17 C18 . . -176.9(11)
C15 C16 C17 C18 . . 1.6(17)
O2 C16 C17 Br4 . . 7.9(14)
C15 C16 C17 Br4 . . -173.7(7)
C16 C17 C18 C19 . . 0.2(19)
Br4 C17 C18 C19 . . 175.4(9)
C17 C18 C19 C20 . . -3.1(18)
C17 C18 C19 Br3 . . 179.8(9)
C18 C19 C20 C15 . . 4.1(18)
Br3 C19 C20 C15 . . -178.9(9)
C16 C15 C20 C19 . . -2.2(17)
C14 C15 C20 C19 . . -175.7(11)
C8 C7 N1 C6 . . -176.7(10)
C8 C7 N1 Cd1 . . -10.9(16)
C5 C6 N1 C7 . . -28.6(15)
C1 C6 N1 C7 . . 149.5(10)
C5 C6 N1 Cd1 . . 163.8(9)
C1 C6 N1 Cd1 . . -18.1(11)
O2 Cd1 N1 C7 . . -156.6(8)
O1 Cd1 N1 C7 . . 24.8(9)
O1 Cd1 N1 C7 2_556 . 93.9(9)
N2 Cd1 N1 C7 . . -148.7(9)
O3 Cd1 N1 C7 . . -58.2(9)
O2 Cd1 N1 C6 . . 10.3(11)
O1 Cd1 N1 C6 . . -168.3(7)
O1 Cd1 N1 C6 2_556 . -99.1(7)
N2 Cd1 N1 C6 . . 18.2(6)
O3 Cd1 N1 C6 . . 108.8(7)
C15 C14 N2 C1 . . -171.1(10)
C15 C14 N2 Cd1 . . 21.1(15)
C6 C1 N2 C14 . . -153.9(10)
C2 C1 N2 C14 . . 29.3(16)
C6 C1 N2 Cd1 . . 14.8(12)
C2 C1 N2 Cd1 . . -162.0(9)
O2 Cd1 N2 C14 . . -33.2(8)
O1 Cd1 N2 C14 . . 137.8(8)
O1 Cd1 N2 C14 2_556 . -111.0(8)
O3 Cd1 N2 C14 . . 59.1(9)
N1 Cd1 N2 C14 . . 150.6(9)
O2 Cd1 N2 C1 . . 158.5(8)
O1 Cd1 N2 C1 . . -30.5(11)
O1 Cd1 N2 C1 2_556 . 80.7(8)
O3 Cd1 N2 C1 . . -109.2(8)
N1 Cd1 N2 C1 . . -17.7(7)
O3 C21 N3 C22 . . 175.5(15)
O3 C21 N3 C23 . . -4(2)
C8 C9 O1 Cd1 . . 38.3(13)
C10 C9 O1 Cd1 . . -141.6(7)
C8 C9 O1 Cd1 . 2_556 -107.3(9)
C10 C9 O1 Cd1 . 2_556 72.7(11)
O2 Cd1 O1 C9 . . 142.4(8)
O1 Cd1 O1 C9 2_556 . -149.2(10)
N2 Cd1 O1 C9 . . -26.1(11)
O3 Cd1 O1 C9 . . 54.6(8)
N1 Cd1 O1 C9 . . -38.4(8)
O2 Cd1 O1 Cd1 . 2_556 -68.4(4)
O1 Cd1 O1 Cd1 2_556 2_556 0.0
N2 Cd1 O1 Cd1 . 2_556 123.1(5)
O3 Cd1 O1 Cd1 . 2_556 -156.2(4)
N1 Cd1 O1 Cd1 . 2_556 110.7(3)
C17 C16 O2 Cd1 . . 157.1(8)
C15 C16 O2 Cd1 . . -21.2(15)
O1 Cd1 O2 C16 . . -140.1(8)
O1 Cd1 O2 C16 2_556 . 156.2(9)
N2 Cd1 O2 C16 . . 34.1(9)
O3 Cd1 O2 C16 . . -56.6(9)
N1 Cd1 O2 C16 . . 41.7(12)
N3 C21 O3 Cd1 . . 134.6(14)
O2 Cd1 O3 C21 . . 99.7(17)
O1 Cd1 O3 C21 . . -131.3(17)
O1 Cd1 O3 C21 2_556 . -176.7(14)
N2 Cd1 O3 C21 . . 19.2(17)
N1 Cd1 O3 C21 . . -52.4(17)
